data_1555110
loop_
_publ_author_name
'Do\<cekal, Vojt\<ech'
'Form\'anek, Bed\<rich'
'C\'isa\<rov\'a, Ivana'
'Vesel\'y, Jan'

_publ_section_title
;
 A formal [4 + 2] cycloaddition of sulfur-containing alkylidene
 heterocycles with allenic compounds
;
_journal_issue 18
_journal_name_full 'Organic Chemistry Frontiers'
_journal_page_first 3259
_journal_paper_doi 10.1039/C9QO00886A
_journal_volume 6
_journal_year 2019
_chemical_absolute_configuration ad
_chemical_compound_source 'synthesized by the authors'
_chemical_formula_moiety 'C26 H20 O3 S'
_chemical_formula_sum 'C26 H20 O3 S'
_chemical_formula_weight 412.48
_space_group_crystal_system orthorhombic
_space_group_IT_number 19
_space_group_name_Hall 'P 2ac 2ab'
_space_group_name_H-M_alt 'P 21 21 21'
_atom_sites_solution_hydrogens geom
_atom_sites_solution_primary direct
_audit_creation_method SHELXL-2018/3
_audit_update_record
;
2019-05-19 deposited with the CCDC.	2019-08-01 downloaded from the CCDC.
;
_cell_angle_alpha 90
_cell_angle_beta 90
_cell_angle_gamma 90
_cell_formula_units_Z 8
_cell_length_a 7.9759(4)
_cell_length_b 16.1628(8)
_cell_length_c 31.7213(15)
_cell_measurement_reflns_used 9996
_cell_measurement_temperature 120(2)
_cell_measurement_theta_max 27.4819
_cell_measurement_theta_min 2.5683
_cell_volume 4089.3(3)
_computing_cell_refinement 'SAINT V8.38A (Bruker AXS Inc., 2017)'
_computing_data_collection 'Bruker Instrument Service vV6.2.10'
_computing_data_reduction 'SAINT V8.38A (Bruker AXS Inc., 2017)'
_computing_structure_refinement 'SHELXL-2018/3 (Sheldrick, 2018)'
_computing_structure_solution 'SHELXT 2014/5 (Sheldrick, 2014)'
_diffrn_ambient_temperature 120(2)
_diffrn_measured_fraction_theta_full 0.999
_diffrn_measured_fraction_theta_max 0.998
_diffrn_measurement_device_type 'Bruker D8 VENTURE Kappa Duo PHOTON 100 CMOS'
_diffrn_measurement_method '\f and \w scans'
_diffrn_radiation_monochromator 'Quazar Mo multilayer optic'
_diffrn_radiation_type MoK\a
_diffrn_radiation_wavelength 0.71073
_diffrn_reflns_av_R_equivalents 0.0310
_diffrn_reflns_av_unetI/netI 0.0336
_diffrn_reflns_Laue_measured_fraction_full 0.999
_diffrn_reflns_Laue_measured_fraction_max 0.998
_diffrn_reflns_limit_h_max 9
_diffrn_reflns_limit_h_min -10
_diffrn_reflns_limit_k_max 20
_diffrn_reflns_limit_k_min -21
_diffrn_reflns_limit_l_max 38
_diffrn_reflns_limit_l_min -41
_diffrn_reflns_number 33870
_diffrn_reflns_point_group_measured_fraction_full 0.999
_diffrn_reflns_point_group_measured_fraction_max 0.998
_diffrn_reflns_theta_full 25.242
_diffrn_reflns_theta_max 27.549
_diffrn_reflns_theta_min 2.302
_diffrn_source 'I\mS  micro-focus sealed tube'
_exptl_absorpt_coefficient_mu 0.184
_exptl_absorpt_correction_T_max 0.98
_exptl_absorpt_correction_T_min 0.91
_exptl_absorpt_correction_type multi-scan
_exptl_absorpt_process_details
;
SADABS-2016/2 - Bruker AXS area detector scaling and absorption correction
;
_exptl_crystal_colour colourless-yellow
_exptl_crystal_density_diffrn 1.340
_exptl_crystal_description bar
_exptl_crystal_F_000 1728
_exptl_crystal_size_max 0.371
_exptl_crystal_size_mid 0.204
_exptl_crystal_size_min 0.112
_refine_diff_density_max 0.280
_refine_diff_density_min -0.304
_refine_diff_density_rms 0.052
_refine_ls_abs_structure_details
;
 Flack x determined using 3458 quotients [(I+)-(I-)]/[(I+)+(I-)]
 (Parsons, Flack and Wagner, Acta Cryst. B69 (2013) 249-259).
;
_refine_ls_abs_structure_Flack -0.02(2)
_refine_ls_extinction_method none
_refine_ls_goodness_of_fit_ref 1.086
_refine_ls_hydrogen_treatment constr
_refine_ls_matrix_type full
_refine_ls_number_parameters 541
_refine_ls_number_reflns 9441
_refine_ls_number_restraints 0
_refine_ls_restrained_S_all 1.086
_refine_ls_R_factor_all 0.0458
_refine_ls_R_factor_gt 0.0383
_refine_ls_shift/su_max 0.000
_refine_ls_shift/su_mean 0.000
_refine_ls_structure_factor_coef Fsqd
_refine_ls_weighting_details 'w=1/[\s^2^(Fo^2^)+(0.0371P)^2^+1.4109P] where P=(Fo^2^+2Fc^2^)/3'
_refine_ls_weighting_scheme calc
_refine_ls_wR_factor_gt 0.0854
_refine_ls_wR_factor_ref 0.0890
_reflns_Friedel_coverage 0.782
_reflns_Friedel_fraction_full 1.000
_reflns_Friedel_fraction_max 0.997
_reflns_number_gt 8559
_reflns_number_total 9441
_reflns_threshold_expression 'I > 2\s(I)'
_cod_data_source_file c9qo00886a2.cif
_cod_data_source_block vd1164_vesely
_cod_database_code 1555110
_shelx_shelxl_version_number 2018/3
_shelx_space_group_comment
;
The symmetry employed for this shelxl refinement is uniquely defined
by the following loop, which should always be used as a source of
symmetry information in preference to the above space-group names.
They are only intended as comments.
;
_shelx_estimated_absorpt_t_min 0.935
_shelx_estimated_absorpt_t_max 0.980

loop_
_space_group_symop_operation_xyz
'x, y, z'
'-x+1/2, -y, z+1/2'
'-x, y+1/2, -z+1/2'
'x+1/2, -y+1/2, -z'

loop_
_atom_site_label
_atom_site_type_symbol
_atom_site_fract_x
_atom_site_fract_y
_atom_site_fract_z
_atom_site_U_iso_or_equiv
_atom_site_adp_type
_atom_site_occupancy
_atom_site_site_symmetry_order
_atom_site_calc_flag
_atom_site_refinement_flags_posn
_atom_site_refinement_flags_adp
S1A S 0.14521(9) 0.44351(4) 0.44089(2) 0.02193(14) Uani 1 1 d . .
O1A O -0.0164(2) 0.56178(11) 0.39888(5) 0.0218(4) Uani 1 1 d . .
O2A O -0.2745(3) 0.79376(12) 0.37658(5) 0.0314(5) Uani 1 1 d . .
O3A O -0.1562(2) 0.77811(11) 0.31295(5) 0.0267(4) Uani 1 1 d . .
C1A C -0.1004(3) 0.63733(15) 0.39823(7) 0.0182(5) Uani 1 1 d . .
C2A C -0.1654(3) 0.66693(15) 0.43985(7) 0.0193(5) Uani 1 1 d . .
H2AA H -0.252118 0.628328 0.450418 0.023 Uiso 1 1 calc R U
H2AB H -0.217178 0.722213 0.436533 0.023 Uiso 1 1 calc R U
C3A C -0.0184(3) 0.67180(15) 0.47179(7) 0.0168(5) Uani 1 1 d . .
H3A H -0.065235 0.682924 0.500473 0.020 Uiso 1 1 calc R U
C4A C 0.0618(3) 0.58801(15) 0.47185(7) 0.0168(5) Uani 1 1 d . .
C5A C 0.0528(3) 0.54030(15) 0.43702(7) 0.0188(5) Uani 1 1 d . .
C6A C -0.1074(3) 0.67382(15) 0.36049(7) 0.0186(5) Uani 1 1 d . .
H6A H -0.056163 0.646506 0.337307 0.022 Uiso 1 1 calc R U
C7A C -0.1893(3) 0.75334(16) 0.35276(7) 0.0202(5) Uani 1 1 d . .
C8A C 0.0975(3) 0.74262(15) 0.45972(7) 0.0182(5) Uani 1 1 d . .
C9A C 0.2317(3) 0.73197(16) 0.43232(7) 0.0235(6) Uani 1 1 d . .
H9A H 0.261788 0.677839 0.423443 0.028 Uiso 1 1 calc R U
C10A C 0.3224(4) 0.79966(19) 0.41772(8) 0.0305(6) Uani 1 1 d . .
H10A H 0.414383 0.791707 0.399137 0.037 Uiso 1 1 calc R U
C11A C 0.2777(4) 0.87918(19) 0.43045(9) 0.0348(7) Uani 1 1 d . .
H11A H 0.337318 0.925737 0.419972 0.042 Uiso 1 1 calc R U
C12A C 0.1468(4) 0.89007(17) 0.45830(10) 0.0334(7) Uani 1 1 d . .
H12A H 0.118112 0.944156 0.467547 0.040 Uiso 1 1 calc R U
C13A C 0.0570(4) 0.82246(16) 0.47287(9) 0.0251(6) Uani 1 1 d . .
H13A H -0.033169 0.830604 0.492011 0.030 Uiso 1 1 calc R U
C14A C 0.1504(3) 0.54588(14) 0.50510(7) 0.0171(5) Uani 1 1 d . .
C15A C 0.1852(3) 0.57230(15) 0.54614(7) 0.0190(5) Uani 1 1 d . .
H15A H 0.150272 0.625536 0.555298 0.023 Uiso 1 1 calc R U
C16A C 0.2710(3) 0.52040(17) 0.57335(8) 0.0238(6) Uani 1 1 d . .
H16A H 0.293434 0.538118 0.601341 0.029 Uiso 1 1 calc R U
C17A C 0.3252(3) 0.44203(17) 0.56016(8) 0.0249(5) Uani 1 1 d . .
H17A H 0.384931 0.407485 0.579161 0.030 Uiso 1 1 calc R U
C18A C 0.2923(3) 0.41469(16) 0.51974(8) 0.0222(5) Uani 1 1 d . .
H18A H 0.329017 0.361701 0.510645 0.027 Uiso 1 1 calc R U
C19A C 0.2045(3) 0.46638(15) 0.49279(7) 0.0199(5) Uani 1 1 d . .
C20A C -0.2285(4) 0.85736(17) 0.30116(8) 0.0297(6) Uani 1 1 d . .
H20A H -0.161216 0.903174 0.313099 0.036 Uiso 1 1 calc R U
H20B H -0.344409 0.861862 0.312102 0.036 Uiso 1 1 calc R U
C21A C -0.2288(3) 0.86203(15) 0.25393(8) 0.0203(5) Uani 1 1 d . .
C22A C -0.3259(3) 0.80735(16) 0.23093(8) 0.0258(6) Uani 1 1 d . .
H22A H -0.387212 0.765522 0.245239 0.031 Uiso 1 1 calc R U
C23A C -0.3352(4) 0.81241(19) 0.18790(9) 0.0361(7) Uani 1 1 d . .
H23A H -0.402683 0.774485 0.172554 0.043 Uiso 1 1 calc R U
C24A C -0.2462(5) 0.8728(2) 0.16701(9) 0.0409(8) Uani 1 1 d . .
H24A H -0.253494 0.876788 0.137189 0.049 Uiso 1 1 calc R U
C25A C -0.1466(4) 0.9274(2) 0.18899(10) 0.0388(8) Uani 1 1 d . .
H25A H -0.084234 0.968327 0.174315 0.047 Uiso 1 1 calc R U
C26A C -0.1374(4) 0.92245(17) 0.23300(9) 0.0293(6) Uani 1 1 d . .
H26A H -0.069292 0.960078 0.248362 0.035 Uiso 1 1 calc R U
S1B S 0.29232(9) 0.71261(4) 0.31000(2) 0.02676(15) Uani 1 1 d . .
O1B O 0.4637(2) 0.60176(11) 0.35362(5) 0.0247(4) Uani 1 1 d . .
O2B O 0.7527(3) 0.38342(13) 0.38582(6) 0.0401(6) Uani 1 1 d . .
O3B O 0.5954(3) 0.39340(14) 0.44419(6) 0.0398(6) Uani 1 1 d . .
C1B C 0.5588(3) 0.53041(15) 0.35686(8) 0.0198(5) Uani 1 1 d . .
C2B C 0.6583(3) 0.50595(16) 0.31874(7) 0.0216(5) Uani 1 1 d . .
H2BA H 0.700043 0.448815 0.322771 0.026 Uiso 1 1 calc R U
H2BB H 0.757083 0.542778 0.316529 0.026 Uiso 1 1 calc R U
C3B C 0.5602(3) 0.50978(15) 0.27705(7) 0.0188(5) Uani 1 1 d . .
H3B H 0.484675 0.460518 0.275304 0.023 Uiso 1 1 calc R U
C4B C 0.4544(3) 0.58696(16) 0.27714(8) 0.0198(5) Uani 1 1 d . .
C5B C 0.4188(3) 0.62541(15) 0.31369(8) 0.0200(5) Uani 1 1 d . .
C6B C 0.5573(3) 0.49539(16) 0.39497(8) 0.0209(5) Uani 1 1 d . .
H6B H 0.493386 0.521584 0.416434 0.025 Uiso 1 1 calc R U
C7B C 0.6474(4) 0.41926(16) 0.40603(7) 0.0229(5) Uani 1 1 d . .
C8B C 0.6811(3) 0.50792(15) 0.23976(7) 0.0197(5) Uani 1 1 d . .
C9B C 0.6875(3) 0.43902(16) 0.21380(7) 0.0224(5) Uani 1 1 d . .
H9B H 0.622352 0.391580 0.220456 0.027 Uiso 1 1 calc R U
C10B C 0.7884(4) 0.43880(18) 0.17818(8) 0.0291(6) Uani 1 1 d . .
H10B H 0.792112 0.391306 0.160568 0.035 Uiso 1 1 calc R U
C11B C 0.8836(4) 0.50767(19) 0.16827(9) 0.0343(7) Uani 1 1 d . .
H11B H 0.950164 0.508220 0.143438 0.041 Uiso 1 1 calc R U
C12B C 0.8814(4) 0.57569(18) 0.19470(10) 0.0328(7) Uani 1 1 d . .
H12B H 0.948636 0.622588 0.188365 0.039 Uiso 1 1 calc R U
C13B C 0.7815(3) 0.57561(16) 0.23033(9) 0.0259(6) Uani 1 1 d . .
H13B H 0.781668 0.622283 0.248532 0.031 Uiso 1 1 calc R U
C14B C 0.3744(3) 0.62917(16) 0.24215(8) 0.0216(5) Uani 1 1 d . .
C15B C 0.3789(4) 0.61124(18) 0.19877(8) 0.0268(6) Uani 1 1 d . .
H15B H 0.436905 0.563841 0.188736 0.032 Uiso 1 1 calc R U
C16B C 0.2976(4) 0.66353(19) 0.17087(9) 0.0324(6) Uani 1 1 d . .
H16B H 0.302011 0.651855 0.141543 0.039 Uiso 1 1 calc R U
C17B C 0.2095(4) 0.73275(18) 0.18471(9) 0.0319(6) Uani 1 1 d . .
H17B H 0.156509 0.768019 0.164791 0.038 Uiso 1 1 calc R U
C18B C 0.1986(4) 0.75045(17) 0.22720(9) 0.0287(6) Uani 1 1 d . .
H18B H 0.135894 0.796617 0.236930 0.034 Uiso 1 1 calc R U
C19B C 0.2821(3) 0.69888(16) 0.25544(8) 0.0240(5) Uani 1 1 d . .
C20B C 0.6638(5) 0.31588(19) 0.45945(9) 0.0408(8) Uani 1 1 d . .
H20C H 0.767930 0.302300 0.443926 0.049 Uiso 1 1 calc R U
H20D H 0.582167 0.270651 0.454838 0.049 Uiso 1 1 calc R U
C21B C 0.7009(4) 0.32436(16) 0.50578(8) 0.0245(6) Uani 1 1 d . .
C22B C 0.8095(4) 0.38487(18) 0.52046(10) 0.0336(7) Uani 1 1 d . .
H22B H 0.858121 0.423036 0.501246 0.040 Uiso 1 1 calc R U
C23B C 0.8473(4) 0.38996(18) 0.56286(11) 0.0407(8) Uani 1 1 d . .
H23B H 0.923355 0.430986 0.572557 0.049 Uiso 1 1 calc R U
C24B C 0.7759(5) 0.33624(19) 0.59103(9) 0.0392(8) Uani 1 1 d . .
H24B H 0.802143 0.340217 0.620173 0.047 Uiso 1 1 calc R U
C25B C 0.6654(4) 0.27617(17) 0.57703(9) 0.0335(7) Uani 1 1 d . .
H25B H 0.614358 0.239319 0.596520 0.040 Uiso 1 1 calc R U
C26B C 0.6297(4) 0.27016(16) 0.53437(8) 0.0256(6) Uani 1 1 d . .
H26B H 0.555486 0.228324 0.524655 0.031 Uiso 1 1 calc R U

loop_
_atom_site_aniso_label
_atom_site_aniso_U_11
_atom_site_aniso_U_22
_atom_site_aniso_U_33
_atom_site_aniso_U_23
_atom_site_aniso_U_13
_atom_site_aniso_U_12
S1A 0.0312(3) 0.0162(3) 0.0184(3) -0.0009(2) 0.0024(3) 0.0033(3)
O1A 0.0336(10) 0.0177(9) 0.0140(7) -0.0008(7) -0.0005(7) 0.0019(8)
O2A 0.0416(12) 0.0321(11) 0.0206(9) 0.0014(8) 0.0042(9) 0.0134(10)
O3A 0.0322(10) 0.0298(10) 0.0181(8) 0.0060(7) 0.0026(8) 0.0141(9)
C1A 0.0184(12) 0.0168(12) 0.0195(11) -0.0019(9) -0.0007(9) -0.0035(10)
C2A 0.0196(12) 0.0219(12) 0.0163(11) -0.0005(9) 0.0014(10) -0.0015(10)
C3A 0.0193(12) 0.0179(12) 0.0133(10) -0.0004(9) 0.0014(9) 0.0008(10)
C4A 0.0179(12) 0.0154(11) 0.0171(11) 0.0015(9) 0.0033(9) -0.0009(10)
C5A 0.0227(12) 0.0179(12) 0.0157(11) 0.0017(9) 0.0020(10) -0.0016(10)
C6A 0.0201(13) 0.0211(12) 0.0146(11) -0.0016(9) 0.0001(9) -0.0016(10)
C7A 0.0184(12) 0.0249(13) 0.0174(11) 0.0003(10) -0.0019(10) -0.0011(11)
C8A 0.0209(13) 0.0176(12) 0.0160(11) 0.0025(9) -0.0047(9) -0.0011(10)
C9A 0.0282(14) 0.0257(13) 0.0166(11) -0.0015(10) -0.0017(10) -0.0066(12)
C10A 0.0298(15) 0.0438(17) 0.0180(12) 0.0054(11) -0.0039(11) -0.0137(14)
C11A 0.0379(17) 0.0322(15) 0.0341(15) 0.0169(12) -0.0184(14) -0.0156(14)
C12A 0.0338(16) 0.0191(13) 0.0472(17) 0.0073(12) -0.0204(14) -0.0003(13)
C13A 0.0227(14) 0.0217(13) 0.0307(14) 0.0002(11) -0.0081(11) 0.0039(11)
C14A 0.0167(11) 0.0156(11) 0.0189(11) 0.0028(9) 0.0016(9) -0.0023(10)
C15A 0.0170(13) 0.0190(12) 0.0210(11) 0.0001(9) -0.0006(9) -0.0024(10)
C16A 0.0227(13) 0.0289(14) 0.0199(12) -0.0003(10) -0.0034(10) -0.0028(12)
C17A 0.0194(13) 0.0264(13) 0.0290(12) 0.0062(11) -0.0033(10) 0.0023(11)
C18A 0.0205(12) 0.0177(12) 0.0284(13) 0.0028(10) 0.0028(11) 0.0013(11)
C19A 0.0197(12) 0.0198(12) 0.0203(11) 0.0013(9) 0.0020(10) -0.0018(10)
C20A 0.0365(16) 0.0276(14) 0.0251(13) 0.0037(11) -0.0028(12) 0.0138(13)
C21A 0.0194(12) 0.0188(12) 0.0226(12) 0.0031(9) 0.0015(10) 0.0079(10)
C22A 0.0248(14) 0.0200(13) 0.0325(14) 0.0008(11) 0.0021(11) 0.0035(11)
C23A 0.0450(18) 0.0323(15) 0.0309(14) -0.0094(12) -0.0076(14) 0.0089(14)
C24A 0.053(2) 0.0472(19) 0.0220(13) 0.0061(13) 0.0068(14) 0.0222(17)
C25A 0.0336(16) 0.0386(17) 0.0442(17) 0.0221(14) 0.0160(15) 0.0095(15)
C26A 0.0190(13) 0.0275(14) 0.0413(15) 0.0063(12) -0.0017(12) 0.0009(12)
S1B 0.0296(4) 0.0222(3) 0.0285(3) 0.0017(3) 0.0054(3) 0.0071(3)
O1B 0.0341(11) 0.0214(9) 0.0186(8) -0.0015(7) 0.0020(8) 0.0068(8)
O2B 0.0565(15) 0.0363(11) 0.0277(10) 0.0010(9) 0.0082(10) 0.0184(11)
O3B 0.0507(14) 0.0421(12) 0.0267(10) 0.0149(9) 0.0109(10) 0.0243(11)
C1B 0.0213(13) 0.0177(12) 0.0205(12) -0.0038(9) -0.0015(10) -0.0019(10)
C2B 0.0229(13) 0.0212(12) 0.0207(11) -0.0002(10) 0.0019(10) 0.0013(11)
C3B 0.0195(12) 0.0163(11) 0.0207(12) -0.0016(9) 0.0004(10) -0.0031(10)
C4B 0.0175(12) 0.0198(12) 0.0222(12) 0.0006(10) 0.0005(10) -0.0005(10)
C5B 0.0188(12) 0.0176(12) 0.0236(12) 0.0015(10) 0.0014(10) 0.0005(10)
C6B 0.0228(13) 0.0206(13) 0.0193(11) -0.0035(10) 0.0007(10) 0.0012(11)
C7B 0.0251(13) 0.0254(13) 0.0181(11) -0.0022(10) -0.0015(11) 0.0003(12)
C8B 0.0197(13) 0.0213(12) 0.0179(11) 0.0008(9) -0.0014(9) 0.0037(10)
C9B 0.0252(14) 0.0219(12) 0.0203(11) -0.0002(10) -0.0015(10) -0.0015(11)
C10B 0.0363(15) 0.0303(14) 0.0208(12) -0.0048(11) 0.0001(11) 0.0078(14)
C11B 0.0334(17) 0.0420(18) 0.0275(14) 0.0118(13) 0.0138(13) 0.0131(14)
C12B 0.0254(15) 0.0283(15) 0.0447(16) 0.0129(13) 0.0057(13) -0.0008(12)
C13B 0.0234(13) 0.0220(13) 0.0323(14) 0.0012(11) 0.0003(11) 0.0007(11)
C14B 0.0171(13) 0.0213(12) 0.0264(12) 0.0024(10) -0.0013(10) -0.0009(11)
C15B 0.0243(14) 0.0289(14) 0.0273(13) -0.0002(11) -0.0017(11) -0.0005(12)
C16B 0.0314(15) 0.0406(17) 0.0251(13) 0.0046(12) -0.0052(12) -0.0022(14)
C17B 0.0272(14) 0.0318(15) 0.0369(15) 0.0130(12) -0.0073(13) -0.0022(13)
C18B 0.0215(14) 0.0226(13) 0.0418(16) 0.0057(12) 0.0005(12) -0.0001(12)
C19B 0.0206(12) 0.0225(13) 0.0289(13) 0.0038(10) 0.0017(11) -0.0030(11)
C20B 0.060(2) 0.0344(16) 0.0275(14) 0.0073(12) 0.0033(15) 0.0202(16)
C21B 0.0254(14) 0.0204(12) 0.0277(13) 0.0042(10) 0.0028(11) 0.0079(11)
C22B 0.0254(15) 0.0236(14) 0.0517(18) 0.0071(13) 0.0082(13) 0.0020(12)
C23B 0.0350(17) 0.0231(14) 0.064(2) -0.0112(15) -0.0127(16) 0.0037(14)
C24B 0.058(2) 0.0315(15) 0.0286(15) -0.0072(12) -0.0103(15) 0.0189(16)
C25B 0.0488(19) 0.0216(13) 0.0301(14) 0.0076(11) 0.0084(13) 0.0086(14)
C26B 0.0282(14) 0.0177(12) 0.0308(13) 0.0017(10) -0.0019(11) 0.0025(11)

loop_
_atom_type_symbol
_atom_type_description
_atom_type_scat_dispersion_real
_atom_type_scat_dispersion_imag
_atom_type_scat_source
C C 0.0033 0.0016 'International Tables Vol C Tables 4.2.6.8 and 6.1.1.4'
H H 0.0000 0.0000 'International Tables Vol C Tables 4.2.6.8 and 6.1.1.4'
O O 0.0106 0.0060 'International Tables Vol C Tables 4.2.6.8 and 6.1.1.4'
S S 0.1246 0.1234 'International Tables Vol C Tables 4.2.6.8 and 6.1.1.4'

loop_
_geom_angle_atom_site_label_1
_geom_angle_atom_site_label_2
_geom_angle_atom_site_label_3
_geom_angle
C5A S1A C19A 89.48(12)
C5A O1A C1A 115.30(18)
C7A O3A C20A 115.1(2)
C6A C1A O1A 114.8(2)
C6A C1A C2A 129.4(2)
O1A C1A C2A 115.7(2)
C1A C2A C3A 109.3(2)
C1A C2A H2AA 109.8
C3A C2A H2AA 109.8
C1A C2A H2AB 109.8
C3A C2A H2AB 109.8
H2AA C2A H2AB 108.3
C4A C3A C8A 114.9(2)
C4A C3A C2A 106.1(2)
C8A C3A C2A 109.47(19)
C4A C3A H3A 108.7
C8A C3A H3A 108.7
C2A C3A H3A 108.7
C5A C4A C14A 110.8(2)
C5A C4A C3A 119.5(2)
C14A C4A C3A 129.6(2)
C4A C5A O1A 126.7(2)
C4A C5A S1A 115.79(19)
O1A C5A S1A 117.44(17)
C1A C6A C7A 123.8(2)
C1A C6A H6A 118.1
C7A C6A H6A 118.1
O2A C7A O3A 122.3(2)
O2A C7A C6A 128.4(2)
O3A C7A C6A 109.3(2)
C9A C8A C13A 118.7(2)
C9A C8A C3A 122.2(2)
C13A C8A C3A 118.7(2)
C8A C9A C10A 120.8(3)
C8A C9A H9A 119.6
C10A C9A H9A 119.6
C9A C10A C11A 119.7(3)
C9A C10A H10A 120.1
C11A C10A H10A 120.1
C12A C11A C10A 119.8(3)
C12A C11A H11A 120.1
C10A C11A H11A 120.1
C11A C12A C13A 120.3(3)
C11A C12A H12A 119.9
C13A C12A H12A 119.9
C12A C13A C8A 120.7(3)
C12A C13A H13A 119.7
C8A C13A H13A 119.7
C15A C14A C19A 118.4(2)
C15A C14A C4A 129.4(2)
C19A C14A C4A 112.2(2)
C16A C15A C14A 119.6(2)
C16A C15A H15A 120.2
C14A C15A H15A 120.2
C15A C16A C17A 120.9(2)
C15A C16A H16A 119.6
C17A C16A H16A 119.6
C18A C17A C16A 120.5(2)
C18A C17A H17A 119.7
C16A C17A H17A 119.7
C17A C18A C19A 118.4(2)
C17A C18A H18A 120.8
C19A C18A H18A 120.8
C18A C19A C14A 122.2(2)
C18A C19A S1A 126.1(2)
C14A C19A S1A 111.69(18)
O3A C20A C21A 107.6(2)
O3A C20A H20A 110.2
C21A C20A H20A 110.2
O3A C20A H20B 110.2
C21A C20A H20B 110.2
H20A C20A H20B 108.5
C22A C21A C26A 119.4(2)
C22A C21A C20A 119.7(2)
C26A C21A C20A 120.8(3)
C23A C22A C21A 121.2(3)
C23A C22A H22A 119.4
C21A C22A H22A 119.4
C22A C23A C24A 119.6(3)
C22A C23A H23A 120.2
C24A C23A H23A 120.2
C23A C24A C25A 120.5(3)
C23A C24A H24A 119.7
C25A C24A H24A 119.7
C24A C25A C26A 119.9(3)
C24A C25A H25A 120.0
C26A C25A H25A 120.0
C21A C26A C25A 119.3(3)
C21A C26A H26A 120.3
C25A C26A H26A 120.3
C5B S1B C19B 89.47(12)
C5B O1B C1B 116.37(19)
C7B O3B C20B 116.9(2)
C6B C1B O1B 114.5(2)
C6B C1B C2B 128.6(2)
O1B C1B C2B 116.7(2)
C1B C2B C3B 114.4(2)
C1B C2B H2BA 108.6
C3B C2B H2BA 108.6
C1B C2B H2BB 108.6
C3B C2B H2BB 108.6
H2BA C2B H2BB 107.6
C4B C3B C8B 111.8(2)
C4B C3B C2B 108.5(2)
C8B C3B C2B 110.2(2)
C4B C3B H3B 108.8
C8B C3B H3B 108.8
C2B C3B H3B 108.8
C5B C4B C14B 110.4(2)
C5B C4B C3B 120.2(2)
C14B C4B C3B 129.4(2)
C4B C5B O1B 127.8(2)
C4B C5B S1B 116.05(19)
O1B C5B S1B 116.12(18)
C1B C6B C7B 124.6(2)
C1B C6B H6B 117.7
C7B C6B H6B 117.7
O2B C7B O3B 122.9(2)
O2B C7B C6B 128.1(2)
O3B C7B C6B 108.9(2)
C9B C8B C13B 118.9(2)
C9B C8B C3B 120.0(2)
C13B C8B C3B 121.1(2)
C8B C9B C10B 120.5(2)
C8B C9B H9B 119.8
C10B C9B H9B 119.8
C11B C10B C9B 120.1(3)
C11B C10B H10B 120.0
C9B C10B H10B 120.0
C12B C11B C10B 119.7(3)
C12B C11B H11B 120.2
C10B C11B H11B 120.2
C11B C12B C13B 120.1(3)
C11B C12B H12B 119.9
C13B C12B H12B 119.9
C12B C13B C8B 120.6(3)
C12B C13B H13B 119.7
C8B C13B H13B 119.7
C15B C14B C19B 118.0(2)
C15B C14B C4B 129.8(2)
C19B C14B C4B 112.1(2)
C16B C15B C14B 119.2(3)
C16B C15B H15B 120.4
C14B C15B H15B 120.4
C15B C16B C17B 121.7(3)
C15B C16B H16B 119.2
C17B C16B H16B 119.2
C18B C17B C16B 120.4(3)
C18B C17B H17B 119.8
C16B C17B H17B 119.8
C17B C18B C19B 118.3(3)
C17B C18B H18B 120.9
C19B C18B H18B 120.9
C18B C19B C14B 122.4(2)
C18B C19B S1B 125.7(2)
C14B C19B S1B 111.91(19)
O3B C20B C21B 108.7(2)
O3B C20B H20C 109.9
C21B C20B H20C 109.9
O3B C20B H20D 109.9
C21B C20B H20D 109.9
H20C C20B H20D 108.3
C26B C21B C22B 118.9(3)
C26B C21B C20B 120.1(3)
C22B C21B C20B 121.0(3)
C23B C22B C21B 120.4(3)
C23B C22B H22B 119.8
C21B C22B H22B 119.8
C24B C23B C22B 120.5(3)
C24B C23B H23B 119.8
C22B C23B H23B 119.8
C23B C24B C25B 120.0(3)
C23B C24B H24B 120.0
C25B C24B H24B 120.0
C24B C25B C26B 119.5(3)
C24B C25B H25B 120.2
C26B C25B H25B 120.2
C21B C26B C25B 120.8(3)
C21B C26B H26B 119.6
C25B C26B H26B 119.6

loop_
_geom_bond_atom_site_label_1
_geom_bond_atom_site_label_2
_geom_bond_distance
S1A C5A 1.734(2)
S1A C19A 1.753(2)
O1A C5A 1.374(3)
O1A C1A 1.393(3)
O2A C7A 1.208(3)
O3A C7A 1.351(3)
O3A C20A 1.454(3)
C1A C6A 1.336(3)
C1A C2A 1.497(3)
C2A C3A 1.551(3)
C2A H2AA 0.9900
C2A H2AB 0.9900
C3A C4A 1.498(3)
C3A C8A 1.520(3)
C3A H3A 1.0000
C4A C5A 1.349(3)
C4A C14A 1.441(3)
C6A C7A 1.462(4)
C6A H6A 0.9500
C8A C9A 1.389(4)
C8A C13A 1.394(4)
C9A C10A 1.391(4)
C9A H9A 0.9500
C10A C11A 1.393(4)
C10A H10A 0.9500
C11A C12A 1.379(5)
C11A H11A 0.9500
C12A C13A 1.386(4)
C12A H12A 0.9500
C13A H13A 0.9500
C14A C15A 1.398(3)
C14A C19A 1.410(3)
C15A C16A 1.384(4)
C15A H15A 0.9500
C16A C17A 1.402(4)
C16A H16A 0.9500
C17A C18A 1.381(4)
C17A H17A 0.9500
C18A C19A 1.385(4)
C18A H18A 0.9500
C20A C21A 1.500(3)
C20A H20A 0.9900
C20A H20B 0.9900
C21A C22A 1.383(4)
C21A C26A 1.388(4)
C22A C23A 1.369(4)
C22A H22A 0.9500
C23A C24A 1.377(5)
C23A H23A 0.9500
C24A C25A 1.377(5)
C24A H24A 0.9500
C25A C26A 1.400(4)
C25A H25A 0.9500
C26A H26A 0.9500
S1B C5B 1.737(3)
S1B C19B 1.747(3)
O1B C5B 1.370(3)
O1B C1B 1.384(3)
O2B C7B 1.205(3)
O3B C7B 1.346(3)
O3B C20B 1.450(3)
C1B C6B 1.335(3)
C1B C2B 1.499(3)
C2B C3B 1.538(3)
C2B H2BA 0.9900
C2B H2BB 0.9900
C3B C4B 1.506(3)
C3B C8B 1.526(3)
C3B H3B 1.0000
C4B C5B 1.346(4)
C4B C14B 1.451(4)
C6B C7B 1.467(4)
C6B H6B 0.9500
C8B C9B 1.386(3)
C8B C13B 1.389(4)
C9B C10B 1.387(4)
C9B H9B 0.9500
C10B C11B 1.384(4)
C10B H10B 0.9500
C11B C12B 1.383(4)
C11B H11B 0.9500
C12B C13B 1.383(4)
C12B H12B 0.9500
C13B H13B 0.9500
C14B C15B 1.407(4)
C14B C19B 1.410(4)
C15B C16B 1.385(4)
C15B H15B 0.9500
C16B C17B 1.392(4)
C16B H16B 0.9500
C17B C18B 1.381(4)
C17B H17B 0.9500
C18B C19B 1.393(4)
C18B H18B 0.9500
C20B C21B 1.505(4)
C20B H20C 0.9900
C20B H20D 0.9900
C21B C26B 1.383(4)
C21B C22B 1.387(4)
C22B C23B 1.381(5)
C22B H22B 0.9500
C23B C24B 1.370(5)
C23B H23B 0.9500
C24B C25B 1.384(5)
C24B H24B 0.9500
C25B C26B 1.386(4)
C25B H25B 0.9500
C26B H26B 0.9500
